data_4304796
loop_
_publ_author_name
'Michael J. Ingleson'
'Benjamin C. Fullmer'
'Drew T. Buschhorn'
'Hongjun Fan'
'Maren Pink'
'John C. Huffman'
'Kenneth G. Caulton'

_publ_section_title
;
Influence of the d-Electron Count on CO Binding by Three-Coordinate
[(tBu2PCH2SiMe2)2N]Fe, -Co, and -Ni
;
_journal_name_full 'Inorganic Chemistry'
_journal_page_first 407
_journal_page_last 409
_journal_paper_doi 10.1021/ic7023764
_journal_volume 47
_journal_year 2008
_chemical_formula_moiety 'C22 H52 Fe N P2 Si2'
_chemical_formula_sum 'C22 H52 Fe N P2 Si2'
_chemical_formula_weight 504.62
_chemical_name_systematic
; 
 ? 
;
_space_group_IT_number 14
_symmetry_cell_setting monoclinic
_symmetry_space_group_name_Hall '-P 2yn'
_symmetry_space_group_name_H-M 'P 1 21/n 1'
_atom_sites_solution_hydrogens geom
_atom_sites_solution_primary direct
_atom_sites_solution_secondary difmap
_audit_creation_method SHELXL-97
_cell_angle_alpha 90.00
_cell_angle_beta 99.283(9)
_cell_angle_gamma 90.00
_cell_formula_units_Z 4
_cell_length_a 11.174(3)
_cell_length_b 15.821(5)
_cell_length_c 16.895(5)
_cell_measurement_reflns_used 2986
_cell_measurement_temperature 130(2)
_cell_measurement_theta_max 24.6
_cell_measurement_theta_min 2.8
_cell_volume 2947.6(15)
_computing_cell_refinement 'SAINT (Bruker, 2003)'
_computing_data_collection 'SMART (Bruker, 2001)'
_computing_data_reduction 'SAINT (Bruker, 2003)'
_computing_molecular_graphics 'SHELXTL (Bruker, 2003), XTEL (loc. libr.)'
_computing_publication_material 'SHELXTL (Bruker, 2003)'
_computing_structure_refinement 'SHELXL-97 (Sheldrick, 1997)'
_computing_structure_solution 'SHELXS-86 (Sheldrick, 1986)'
_diffrn_ambient_temperature 130(2)
_diffrn_detector 'CCD area detector'
_diffrn_detector_area_resol_mean 44.52
_diffrn_detector_type 'Bruker SMART 6000'
_diffrn_measured_fraction_theta_full 0.988
_diffrn_measured_fraction_theta_max 0.988
_diffrn_measurement_details '0.30 degree frames measured for 50 seconds each'
_diffrn_measurement_device 'three-circle goniometer with fixed chi'
_diffrn_measurement_device_type 'Bruker Platform goniometer'
_diffrn_measurement_method \w-scans
_diffrn_radiation_monochromator graphite
_diffrn_radiation_source 'fine-focus sealed tube'
_diffrn_radiation_type MoK\a
_diffrn_radiation_wavelength 0.71073
_diffrn_reflns_av_R_equivalents 0.0560
_diffrn_reflns_av_sigmaI/netI 0.0549
_diffrn_reflns_limit_h_max 14
_diffrn_reflns_limit_h_min -14
_diffrn_reflns_limit_k_max 18
_diffrn_reflns_limit_k_min -19
_diffrn_reflns_limit_l_max 21
_diffrn_reflns_limit_l_min -20
_diffrn_reflns_number 20388
_diffrn_reflns_theta_full 26.51
_diffrn_reflns_theta_max 26.51
_diffrn_reflns_theta_min 2.25
_exptl_absorpt_coefficient_mu 0.710
_exptl_absorpt_correction_T_max 0.9454
_exptl_absorpt_correction_T_min 0.9196
_exptl_absorpt_correction_type multi-scan
_exptl_absorpt_process_details 'SADABS, R. Blessing; 1995'
_exptl_crystal_colour orange
_exptl_crystal_density_diffrn 1.137
_exptl_crystal_density_method 'not measured'
_exptl_crystal_description plate
_exptl_crystal_F_000 1100
_exptl_crystal_size_max 0.12
_exptl_crystal_size_mid 0.10
_exptl_crystal_size_min 0.08
_refine_diff_density_max 0.410
_refine_diff_density_min -0.341
_refine_diff_density_rms 0.064
_refine_ls_extinction_method none
_refine_ls_goodness_of_fit_ref 1.009
_refine_ls_hydrogen_treatment riding
_refine_ls_matrix_type full
_refine_ls_number_parameters 303
_refine_ls_number_reflns 6026
_refine_ls_number_restraints 133
_refine_ls_restrained_S_all 1.019
_refine_ls_R_factor_all 0.0597
_refine_ls_R_factor_gt 0.0375
_refine_ls_shift/su_max 0.001
_refine_ls_shift/su_mean 0.000
_refine_ls_structure_factor_coef Fsqd
_refine_ls_weighting_details 'calc w=1/[\s^2^(Fo^2^)+(0.0390P)^2^+0.7312P] where P=(Fo^2^+2Fc^2^)/3'
_refine_ls_weighting_scheme calc
_refine_ls_wR_factor_gt 0.0836
_refine_ls_wR_factor_ref 0.0937
_reflns_number_gt 4450
_reflns_number_total 6026
_reflns_threshold_expression &gt;2sigma(I)
_cod_data_source_file ic7023764-file005.cif
_cod_data_source_block 05210
_cod_database_code 4304796

loop_
_symmetry_equiv_pos_as_xyz
'x, y, z'
'-x+1/2, y+1/2, -z+1/2'
'-x, -y, -z'
'x-1/2, -y-1/2, z-1/2'

loop_
_atom_site_label
_atom_site_type_symbol
_atom_site_fract_x
_atom_site_fract_y
_atom_site_fract_z
_atom_site_U_iso_or_equiv
_atom_site_adp_type
_atom_site_occupancy
_atom_site_symmetry_multiplicity
_atom_site_calc_flag
_atom_site_refinement_flags
_atom_site_disorder_assembly
_atom_site_disorder_group
Fe1 Fe 0.86905(3) 0.15847(2) 0.266939(19) 0.01929(10) Uani 1 1 d D . .
Si1 Si 0.82920(5) 0.14897(4) 0.07749(4) 0.01815(15) Uani 1 1 d . . .
Si2 Si 0.61989(6) 0.10009(5) 0.15984(4) 0.02330(16) Uani 1 1 d . . .
N1 N 0.76641(16) 0.12828(13) 0.16059(11) 0.0201(4) Uani 1 1 d . B .
C1 C 0.7965(2) 0.06726(17) -0.00463(14) 0.0280(6) Uani 1 1 d . B .
H1A H 0.7096 0.0674 -0.0261 0.042 Uiso 1 1 calc R . .
H1B H 0.8202 0.0113 0.0172 0.042 Uiso 1 1 calc R . .
H1C H 0.8426 0.0807 -0.0477 0.042 Uiso 1 1 calc R . .
C2 C 0.7804(2) 0.25385(17) 0.03039(15) 0.0288(6) Uani 1 1 d . B .
H2A H 0.6952 0.2507 0.0052 0.043 Uiso 1 1 calc R . .
H2B H 0.8306 0.2676 -0.0103 0.043 Uiso 1 1 calc R . .
H2C H 0.7901 0.2978 0.0718 0.043 Uiso 1 1 calc R . .
C3 C 1.0000(2) 0.14932(16) 0.10695(13) 0.0211(5) Uani 1 1 d U B .
H3A H 1.0333 0.0944 0.0928 0.025 Uiso 1 1 calc R . .
H3B H 1.0353 0.1942 0.0770 0.025 Uiso 1 1 calc R . .
P1 P 1.04211(5) 0.16790(4) 0.21554(3) 0.01624(13) Uani 1 1 d DU B .
C4 C 1.1495(2) 0.07857(16) 0.24993(15) 0.0276(6) Uani 1 1 d DU . .
C5 C 1.0683(3) 0.00002(18) 0.2429(2) 0.0562(10) Uani 1 1 d DU B .
H5A H 1.1183 -0.0503 0.2570 0.084 Uiso 1 1 calc R . .
H5B H 1.0257 -0.0052 0.1877 0.084 Uiso 1 1 calc R . .
H5C H 1.0090 0.0054 0.2795 0.084 Uiso 1 1 calc R . .
C6 C 1.2493(2) 0.06389(19) 0.19938(17) 0.0373(7) Uani 1 1 d DU B .
H6A H 1.2947 0.0127 0.2179 0.056 Uiso 1 1 calc R . .
H6B H 1.3044 0.1125 0.2048 0.056 Uiso 1 1 calc R . .
H6C H 1.2128 0.0571 0.1430 0.056 Uiso 1 1 calc R . .
C7 C 1.2074(3) 0.0900(2) 0.33831(16) 0.0453(8) Uani 1 1 d DU B .
H7A H 1.2486 0.0377 0.3582 0.068 Uiso 1 1 calc R . .
H7B H 1.1441 0.1034 0.3703 0.068 Uiso 1 1 calc R . .
H7C H 1.2663 0.1364 0.3427 0.068 Uiso 1 1 calc R . .
C8 C 1.1221(2) 0.27295(15) 0.22337(13) 0.0211(5) Uani 1 1 d DU . .
C9 C 1.0301(3) 0.33653(17) 0.18047(17) 0.0378(7) Uani 1 1 d DU B .
H9A H 1.0634 0.3938 0.1880 0.057 Uiso 1 1 calc R . .
H9B H 0.9547 0.3331 0.2029 0.057 Uiso 1 1 calc R . .
H9C H 1.0135 0.3233 0.1231 0.057 Uiso 1 1 calc R . .
C10 C 1.2363(2) 0.27619(18) 0.18534(17) 0.0348(6) Uani 1 1 d DU B .
H10A H 1.2623 0.3351 0.1820 0.052 Uiso 1 1 calc R . .
H10B H 1.2196 0.2519 0.1313 0.052 Uiso 1 1 calc R . .
H10C H 1.3007 0.2437 0.2181 0.052 Uiso 1 1 calc R . .
C11 C 1.1515(2) 0.30022(18) 0.31164(15) 0.0330(6) Uani 1 1 d DU B .
H11A H 1.1811 0.3586 0.3147 0.049 Uiso 1 1 calc R . .
H11B H 1.2140 0.2630 0.3402 0.049 Uiso 1 1 calc R . .
H11C H 1.0781 0.2965 0.3363 0.049 Uiso 1 1 calc R . .
C12 C 0.5092(2) 0.1657(2) 0.09075(18) 0.0469(8) Uani 1 1 d . B .
H12A H 0.5230 0.1578 0.0354 0.070 Uiso 1 1 calc R . .
H12B H 0.5202 0.2255 0.1055 0.070 Uiso 1 1 calc R . .
H12C H 0.4264 0.1483 0.0952 0.070 Uiso 1 1 calc R . .
C13 C 0.5842(3) -0.0118(2) 0.1290(2) 0.0504(9) Uani 1 1 d . B .
H13A H 0.5990 -0.0203 0.0740 0.076 Uiso 1 1 calc R . .
H13B H 0.4989 -0.0236 0.1318 0.076 Uiso 1 1 calc R . .
H13C H 0.6360 -0.0501 0.1652 0.076 Uiso 1 1 calc R . .
C14 C 0.5824(2) 0.1111(2) 0.26435(16) 0.0486(9) Uani 1 1 d U B .
H14A H 0.5132 0.1505 0.2631 0.058 Uiso 1 1 calc R A 1
H14B H 0.5575 0.0554 0.2829 0.058 Uiso 1 1 calc R A 1
P2 P 0.7098(14) 0.1502(9) 0.3341(11) 0.0283(8) Uani 0.585(11) 1 d PDU B 1
C15 C 0.6641(12) 0.2580(9) 0.3652(9) 0.0381(11) Uani 0.585(11) 1 d PDU B 1
C16 C 0.5368(12) 0.2679(10) 0.3881(8) 0.057(3) Uani 0.585(11) 1 d PDU B 1
H16A H 0.5292 0.2304 0.4332 0.086 Uiso 0.585(11) 1 calc PR B 1
H16B H 0.4753 0.2530 0.3421 0.086 Uiso 0.585(11) 1 calc PR B 1
H16C H 0.5251 0.3266 0.4037 0.086 Uiso 0.585(11) 1 calc PR B 1
C17 C 0.757(2) 0.2911(18) 0.4356(13) 0.0425(15) Uani 0.585(11) 1 d PDU B 1
H17A H 0.7392 0.3505 0.4455 0.064 Uiso 0.585(11) 1 calc PR B 1
H17B H 0.8385 0.2861 0.4225 0.064 Uiso 0.585(11) 1 calc PR B 1
H17C H 0.7508 0.2577 0.4837 0.064 Uiso 0.585(11) 1 calc PR B 1
C18 C 0.6689(8) 0.3191(8) 0.2938(7) 0.048(2) Uani 0.585(11) 1 d PDU B 1
H18A H 0.6494 0.3765 0.3093 0.071 Uiso 0.585(11) 1 calc PR B 1
H18B H 0.6099 0.3009 0.2476 0.071 Uiso 0.585(11) 1 calc PR B 1
H18C H 0.7505 0.3183 0.2796 0.071 Uiso 0.585(11) 1 calc PR B 1
C19 C 0.7339(12) 0.0671(8) 0.4153(9) 0.0420(15) Uani 0.585(11) 1 d PDU B 1
C20 C 0.6247(9) 0.0384(8) 0.4549(6) 0.058(2) Uani 0.585(11) 1 d PDU B 1
H20A H 0.6481 -0.0108 0.4891 0.087 Uiso 0.585(11) 1 calc PR B 1
H20B H 0.5567 0.0233 0.4131 0.087 Uiso 0.585(11) 1 calc PR B 1
H20C H 0.6003 0.0846 0.4875 0.087 Uiso 0.585(11) 1 calc PR B 1
C21 C 0.7774(17) -0.0139(8) 0.3766(13) 0.077(3) Uani 0.585(11) 1 d PDU B 1
H21A H 0.8505 -0.0010 0.3537 0.116 Uiso 0.585(11) 1 calc PR B 1
H21B H 0.7134 -0.0338 0.3341 0.116 Uiso 0.585(11) 1 calc PR B 1
H21C H 0.7957 -0.0579 0.4175 0.116 Uiso 0.585(11) 1 calc PR B 1
C22 C 0.8369(16) 0.0941(19) 0.4824(15) 0.0498(13) Uani 0.585(11) 1 d PDU B 1
H22A H 0.8082 0.1396 0.5140 0.075 Uiso 0.585(11) 1 calc PR B 1
H22B H 0.9061 0.1142 0.4587 0.075 Uiso 0.585(11) 1 calc PR B 1
H22C H 0.8619 0.0457 0.5174 0.075 Uiso 0.585(11) 1 calc PR B 1
P2D P 0.718(2) 0.1485(13) 0.3382(15) 0.0283(8) Uani 0.415(11) 1 d PDU B 2
C15D C 0.6568(18) 0.2518(13) 0.3722(12) 0.0381(11) Uani 0.415(11) 1 d PDU B 2
C16D C 0.5428(18) 0.2393(15) 0.4103(11) 0.057(3) Uani 0.415(11) 1 d PDU B 2
H16D H 0.5643 0.2105 0.4620 0.086 Uiso 0.415(11) 1 calc PR B 2
H16E H 0.4841 0.2050 0.3747 0.086 Uiso 0.415(11) 1 calc PR B 2
H16F H 0.5070 0.2945 0.4186 0.086 Uiso 0.415(11) 1 calc PR B 2
C17D C 0.754(3) 0.297(3) 0.4307(19) 0.0425(15) Uani 0.415(11) 1 d PDU B 2
H17D H 0.8310 0.2959 0.4095 0.064 Uiso 0.415(11) 1 calc PR B 2
H17E H 0.7651 0.2678 0.4826 0.064 Uiso 0.415(11) 1 calc PR B 2
H17F H 0.7298 0.3554 0.4375 0.064 Uiso 0.415(11) 1 calc PR B 2
C18D C 0.6289(12) 0.2996(12) 0.2933(10) 0.048(2) Uani 0.415(11) 1 d PDU B 2
H18D H 0.6069 0.3580 0.3038 0.071 Uiso 0.415(11) 1 calc PR B 2
H18E H 0.5611 0.2722 0.2587 0.071 Uiso 0.415(11) 1 calc PR B 2
H18F H 0.7005 0.2994 0.2667 0.071 Uiso 0.415(11) 1 calc PR B 2
C19D C 0.7316(17) 0.0729(12) 0.4263(13) 0.0420(15) Uani 0.415(11) 1 d PDU B 2
C20D C 0.6207(14) 0.0798(10) 0.4694(9) 0.058(2) Uani 0.415(11) 1 d PDU B 2
H20D H 0.6196 0.0316 0.5057 0.087 Uiso 0.415(11) 1 calc PR B 2
H20E H 0.5465 0.0797 0.4296 0.087 Uiso 0.415(11) 1 calc PR B 2
H20F H 0.6255 0.1324 0.5003 0.087 Uiso 0.415(11) 1 calc PR B 2
C21D C 0.740(3) -0.0122(12) 0.3862(18) 0.077(3) Uani 0.415(11) 1 d PDU B 2
H21D H 0.8064 -0.0111 0.3548 0.116 Uiso 0.415(11) 1 calc PR B 2
H21E H 0.6636 -0.0242 0.3507 0.116 Uiso 0.415(11) 1 calc PR B 2
H21F H 0.7556 -0.0564 0.4273 0.116 Uiso 0.415(11) 1 calc PR B 2
C22D C 0.848(2) 0.092(3) 0.485(2) 0.0498(13) Uani 0.415(11) 1 d PDU B 2
H22D H 0.8591 0.0484 0.5273 0.075 Uiso 0.415(11) 1 calc PR B 2
H22E H 0.8409 0.1474 0.5095 0.075 Uiso 0.415(11) 1 calc PR B 2
H22F H 0.9171 0.0913 0.4565 0.075 Uiso 0.415(11) 1 calc PR B 2

loop_
_atom_site_aniso_label
_atom_site_aniso_U_11
_atom_site_aniso_U_22
_atom_site_aniso_U_33
_atom_site_aniso_U_23
_atom_site_aniso_U_13
_atom_site_aniso_U_12
Fe1 0.01483(16) 0.0284(2) 0.01483(17) -0.00097(13) 0.00282(12) -0.00416(14)
Si1 0.0177(3) 0.0222(4) 0.0144(3) -0.0015(2) 0.0021(2) -0.0007(3)
Si2 0.0154(3) 0.0354(4) 0.0188(3) -0.0046(3) 0.0020(2) -0.0044(3)
N1 0.0159(9) 0.0262(11) 0.0181(10) -0.0011(8) 0.0023(7) -0.0021(8)
C1 0.0268(13) 0.0368(16) 0.0200(12) -0.0062(10) 0.0027(10) -0.0065(11)
C2 0.0286(13) 0.0328(15) 0.0245(13) 0.0034(11) 0.0023(10) 0.0034(11)
C3 0.0212(11) 0.0260(14) 0.0169(11) -0.0048(9) 0.0053(9) -0.0004(10)
P1 0.0145(3) 0.0185(3) 0.0160(3) -0.0005(2) 0.0032(2) -0.0015(2)
C4 0.0233(12) 0.0216(14) 0.0359(14) 0.0034(10) -0.0012(11) 0.0009(10)
C5 0.0389(17) 0.0214(16) 0.105(3) 0.0163(16) 0.0031(18) -0.0059(13)
C6 0.0231(13) 0.0372(17) 0.0490(17) -0.0128(13) -0.0025(12) 0.0101(12)
C7 0.0500(18) 0.050(2) 0.0328(16) 0.0123(13) -0.0032(13) 0.0156(15)
C8 0.0212(11) 0.0195(13) 0.0222(12) -0.0006(9) 0.0028(9) -0.0040(10)
C9 0.0426(16) 0.0223(15) 0.0446(17) 0.0045(12) -0.0044(13) -0.0013(12)
C10 0.0324(14) 0.0353(17) 0.0386(15) -0.0036(12) 0.0111(12) -0.0148(12)
C11 0.0413(15) 0.0309(15) 0.0260(14) -0.0081(11) 0.0033(12) -0.0106(12)
C12 0.0205(13) 0.079(3) 0.0408(17) 0.0132(16) 0.0034(12) 0.0075(15)
C13 0.0405(17) 0.051(2) 0.063(2) -0.0177(16) 0.0194(15) -0.0212(16)
C14 0.0235(13) 0.097(3) 0.0267(15) -0.0156(15) 0.0083(11) -0.0243(16)
P2 0.0162(17) 0.0540(7) 0.0152(15) -0.0051(6) 0.0042(15) -0.0124(8)
C15 0.0218(19) 0.068(3) 0.027(3) -0.0098(17) 0.0107(15) 0.0011(18)
C16 0.031(2) 0.104(10) 0.042(6) -0.028(5) 0.021(4) -0.004(4)
C17 0.0421(17) 0.043(4) 0.042(3) -0.005(2) 0.0041(17) -0.0036(19)
C18 0.035(5) 0.068(6) 0.0399(19) 0.002(3) 0.005(4) 0.026(4)
C19 0.0444(17) 0.062(3) 0.022(4) 0.001(2) 0.0104(19) -0.0264(17)
C20 0.048(2) 0.093(8) 0.036(4) 0.008(4) 0.013(2) -0.035(5)
C21 0.129(11) 0.044(2) 0.072(5) 0.006(2) 0.055(5) -0.039(4)
C22 0.037(3) 0.060(3) 0.048(2) 0.0200(18) -0.007(2) -0.002(3)
P2D 0.0162(17) 0.0540(7) 0.0152(15) -0.0051(6) 0.0042(15) -0.0124(8)
C15D 0.0218(19) 0.068(3) 0.027(3) -0.0098(17) 0.0107(15) 0.0011(18)
C16D 0.031(2) 0.104(10) 0.042(6) -0.028(5) 0.021(4) -0.004(4)
C17D 0.0421(17) 0.043(4) 0.042(3) -0.005(2) 0.0041(17) -0.0036(19)
C18D 0.035(5) 0.068(6) 0.0399(19) 0.002(3) 0.005(4) 0.026(4)
C19D 0.0444(17) 0.062(3) 0.022(4) 0.001(2) 0.0104(19) -0.0264(17)
C20D 0.048(2) 0.093(8) 0.036(4) 0.008(4) 0.013(2) -0.035(5)
C21D 0.129(11) 0.044(2) 0.072(5) 0.006(2) 0.055(5) -0.039(4)
C22D 0.037(3) 0.060(3) 0.048(2) 0.0200(18) -0.007(2) -0.002(3)

loop_
_atom_type_symbol
_atom_type_description
_atom_type_scat_dispersion_real
_atom_type_scat_dispersion_imag
_atom_type_scat_source
C C 0.0033 0.0016 'International Tables Vol C Tables 4.2.6.8 and 6.1.1.4'
H H 0.0000 0.0000 'International Tables Vol C Tables 4.2.6.8 and 6.1.1.4'
N N 0.0061 0.0033 'International Tables Vol C Tables 4.2.6.8 and 6.1.1.4'
Si Si 0.0817 0.0704 'International Tables Vol C Tables 4.2.6.8 and 6.1.1.4'
P P 0.1023 0.0942 'International Tables Vol C Tables 4.2.6.8 and 6.1.1.4'
Fe Fe 0.3463 0.8444 'International Tables Vol C Tables 4.2.6.8 and 6.1.1.4'

loop_
_geom_angle_atom_site_label_1
_geom_angle_atom_site_label_2
_geom_angle_atom_site_label_3
_geom_angle
_geom_angle_site_symmetry_1
_geom_angle_site_symmetry_3
_geom_angle_publ_flag
N1 Fe1 P2D 95.3(8) . . ?
N1 Fe1 P1 94.14(6) . . ?
P2D Fe1 P1 170.2(8) . . ?
N1 Fe1 P2 93.0(6) . . ?
P2D Fe1 P2 2.6(11) . . ?
P1 Fe1 P2 172.7(5) . . ?
N1 Si1 C2 112.89(11) . . ?
N1 Si1 C1 114.72(11) . . ?
C2 Si1 C1 106.52(12) . . ?
N1 Si1 C3 108.45(10) . . ?
C2 Si1 C3 108.62(11) . . ?
C1 Si1 C3 105.23(11) . . ?
N1 Si2 C13 114.44(12) . . ?
N1 Si2 C12 113.52(12) . . ?
C13 Si2 C12 105.17(16) . . ?
N1 Si2 C14 109.18(10) . . ?
C13 Si2 C14 106.17(15) . . ?
C12 Si2 C14 107.91(15) . . ?
Si2 N1 Si1 124.85(11) . . ?
Si2 N1 Fe1 118.46(10) . . ?
Si1 N1 Fe1 115.91(10) . . ?
Si1 C1 H1A 109.5 . . ?
Si1 C1 H1B 109.5 . . ?
H1A C1 H1B 109.5 . . ?
Si1 C1 H1C 109.5 . . ?
H1A C1 H1C 109.5 . . ?
H1B C1 H1C 109.5 . . ?
Si1 C2 H2A 109.5 . . ?
Si1 C2 H2B 109.5 . . ?
H2A C2 H2B 109.5 . . ?
Si1 C2 H2C 109.5 . . ?
H2A C2 H2C 109.5 . . ?
H2B C2 H2C 109.5 . . ?
P1 C3 Si1 110.29(11) . . ?
P1 C3 H3A 109.6 . . ?
Si1 C3 H3A 109.6 . . ?
P1 C3 H3B 109.6 . . ?
Si1 C3 H3B 109.6 . . ?
H3A C3 H3B 108.1 . . ?
C3 P1 C8 104.66(11) . . ?
C3 P1 C4 103.59(11) . . ?
C8 P1 C4 111.66(11) . . ?
C3 P1 Fe1 106.06(8) . . ?
C8 P1 Fe1 117.36(7) . . ?
C4 P1 Fe1 112.08(8) . . ?
C6 C4 C5 108.1(2) . . ?
C6 C4 C7 109.3(2) . . ?
C5 C4 C7 108.8(2) . . ?
C6 C4 P1 115.31(18) . . ?
C5 C4 P1 104.15(17) . . ?
C7 C4 P1 110.96(18) . . ?
C4 C5 H5A 109.5 . . ?
C4 C5 H5B 109.5 . . ?
H5A C5 H5B 109.5 . . ?
C4 C5 H5C 109.5 . . ?
H5A C5 H5C 109.5 . . ?
H5B C5 H5C 109.5 . . ?
C4 C6 H6A 109.5 . . ?
C4 C6 H6B 109.5 . . ?
H6A C6 H6B 109.5 . . ?
C4 C6 H6C 109.5 . . ?
H6A C6 H6C 109.5 . . ?
H6B C6 H6C 109.5 . . ?
C4 C7 H7A 109.5 . . ?
C4 C7 H7B 109.5 . . ?
H7A C7 H7B 109.5 . . ?
C4 C7 H7C 109.5 . . ?
H7A C7 H7C 109.5 . . ?
H7B C7 H7C 109.5 . . ?
C10 C8 C9 108.8(2) . . ?
C10 C8 C11 109.8(2) . . ?
C9 C8 C11 107.2(2) . . ?
C10 C8 P1 114.95(17) . . ?
C9 C8 P1 105.76(16) . . ?
C11 C8 P1 109.95(16) . . ?
C8 C9 H9A 109.5 . . ?
C8 C9 H9B 109.5 . . ?
H9A C9 H9B 109.5 . . ?
C8 C9 H9C 109.5 . . ?
H9A C9 H9C 109.5 . . ?
H9B C9 H9C 109.5 . . ?
C8 C10 H10A 109.5 . . ?
C8 C10 H10B 109.5 . . ?
H10A C10 H10B 109.5 . . ?
C8 C10 H10C 109.5 . . ?
H10A C10 H10C 109.5 . . ?
H10B C10 H10C 109.5 . . ?
C8 C11 H11A 109.5 . . ?
C8 C11 H11B 109.5 . . ?
H11A C11 H11B 109.5 . . ?
C8 C11 H11C 109.5 . . ?
H11A C11 H11C 109.5 . . ?
H11B C11 H11C 109.5 . . ?
Si2 C12 H12A 109.5 . . ?
Si2 C12 H12B 109.5 . . ?
H12A C12 H12B 109.5 . . ?
Si2 C12 H12C 109.5 . . ?
H12A C12 H12C 109.5 . . ?
H12B C12 H12C 109.5 . . ?
Si2 C13 H13A 109.5 . . ?
Si2 C13 H13B 109.5 . . ?
H13A C13 H13B 109.5 . . ?
Si2 C13 H13C 109.5 . . ?
H13A C13 H13C 109.5 . . ?
H13B C13 H13C 109.5 . . ?
P2 C14 Si2 111.8(3) . . ?
P2 C14 P2D 1.8(9) . . ?
Si2 C14 P2D 111.8(4) . . ?
P2 C14 H14A 109.2 . . ?
Si2 C14 H14A 109.2 . . ?
P2D C14 H14A 110.8 . . ?
P2 C14 H14B 109.2 . . ?
Si2 C14 H14B 109.2 . . ?
P2D C14 H14B 107.7 . . ?
H14A C14 H14B 107.9 . . ?
C14 P2 C15 105.8(8) . . ?
C14 P2 C19 104.0(8) . . ?
C15 P2 C19 116.3(7) . . ?
C14 P2 Fe1 107.1(7) . . ?
C15 P2 Fe1 111.0(7) . . ?
C19 P2 Fe1 111.9(6) . . ?
C17 C15 C16 107.6(10) . . ?
C17 C15 C18 106.6(10) . . ?
C16 C15 C18 106.3(7) . . ?
C17 C15 P2 110.3(10) . . ?
C16 C15 P2 117.8(8) . . ?
C18 C15 P2 107.7(8) . . ?
C22 C19 C20 108.1(10) . . ?
C22 C19 C21 107.0(11) . . ?
C20 C19 C21 105.2(7) . . ?
C22 C19 P2 110.1(9) . . ?
C20 C19 P2 119.1(8) . . ?
C21 C19 P2 106.6(8) . . ?
C14 P2D C15D 100.4(10) . . ?
C14 P2D C19D 106.0(11) . . ?
C15D P2D C19D 107.1(10) . . ?
C14 P2D Fe1 105.1(11) . . ?
C15D P2D Fe1 116.3(10) . . ?
C19D P2D Fe1 119.7(9) . . ?
C18D C15D C17D 111.1(15) . . ?
C18D C15D C16D 111.4(11) . . ?
C17D C15D C16D 110.1(15) . . ?
C18D C15D P2D 101.4(11) . . ?
C17D C15D P2D 110.1(14) . . ?
C16D C15D P2D 112.4(12) . . ?
C15D C16D H16D 109.5 . . ?
C15D C16D H16E 109.5 . . ?
H16D C16D H16E 109.5 . . ?
C15D C16D H16F 109.5 . . ?
H16D C16D H16F 109.5 . . ?
H16E C16D H16F 109.5 . . ?
C15D C17D H17D 109.5 . . ?
C15D C17D H17E 109.5 . . ?
H17D C17D H17E 109.5 . . ?
C15D C17D H17F 109.5 . . ?
H17D C17D H17F 109.5 . . ?
H17E C17D H17F 109.5 . . ?
C15D C18D H18D 109.5 . . ?
C15D C18D H18E 109.5 . . ?
H18D C18D H18E 109.5 . . ?
C15D C18D H18F 109.5 . . ?
H18D C18D H18F 109.5 . . ?
H18E C18D H18F 109.5 . . ?
C21D C19D C22D 110.8(15) . . ?
C21D C19D C20D 112.8(11) . . ?
C22D C19D C20D 110.0(14) . . ?
C21D C19D P2D 102.3(12) . . ?
C22D C19D P2D 109.9(13) . . ?
C20D C19D P2D 110.9(11) . . ?
C19D C20D H20D 109.5 . . ?
C19D C20D H20E 109.5 . . ?
H20D C20D H20E 109.5 . . ?
C19D C20D H20F 109.5 . . ?
H20D C20D H20F 109.5 . . ?
H20E C20D H20F 109.5 . . ?
C19D C21D H21D 109.5 . . ?
C19D C21D H21E 109.5 . . ?
H21D C21D H21E 109.5 . . ?
C19D C21D H21F 109.5 . . ?
H21D C21D H21F 109.5 . . ?
H21E C21D H21F 109.5 . . ?
C19D C22D H22D 109.5 . . ?
C19D C22D H22E 109.5 . . ?
H22D C22D H22E 109.5 . . ?
C19D C22D H22F 109.5 . . ?
H22D C22D H22F 109.5 . . ?
H22E C22D H22F 109.5 . . ?

loop_
_geom_bond_atom_site_label_1
_geom_bond_atom_site_label_2
_geom_bond_distance
_geom_bond_site_symmetry_2
_geom_bond_publ_flag
Fe1 N1 2.0265(19) . ?
Fe1 P2D 2.234(11) . ?
Fe1 P1 2.2490(8) . ?
Fe1 P2 2.264(8) . ?
Si1 N1 1.6995(19) . ?
Si1 C2 1.883(3) . ?
Si1 C1 1.888(2) . ?
Si1 C3 1.894(2) . ?
Si2 N1 1.6950(19) . ?
Si2 C13 1.870(3) . ?
Si2 C12 1.872(3) . ?
Si2 C14 1.888(3) . ?
C1 H1A 0.9800 . ?
C1 H1B 0.9800 . ?
C1 H1C 0.9800 . ?
C2 H2A 0.9800 . ?
C2 H2B 0.9800 . ?
C2 H2C 0.9800 . ?
C3 P1 1.842(2) . ?
C3 H3A 0.9900 . ?
C3 H3B 0.9900 . ?
P1 C8 1.882(2) . ?
P1 C4 1.884(2) . ?
C4 C6 1.527(3) . ?
C4 C5 1.532(4) . ?
C4 C7 1.539(4) . ?
C5 H5A 0.9800 . ?
C5 H5B 0.9800 . ?
C5 H5C 0.9800 . ?
C6 H6A 0.9800 . ?
C6 H6B 0.9800 . ?
C6 H6C 0.9800 . ?
C7 H7A 0.9800 . ?
C7 H7B 0.9800 . ?
C7 H7C 0.9800 . ?
C8 C10 1.520(3) . ?
C8 C9 1.534(3) . ?
C8 C11 1.536(3) . ?
C9 H9A 0.9800 . ?
C9 H9B 0.9800 . ?
C9 H9C 0.9800 . ?
C10 H10A 0.9800 . ?
C10 H10B 0.9800 . ?
C10 H10C 0.9800 . ?
C11 H11A 0.9800 . ?
C11 H11B 0.9800 . ?
C11 H11C 0.9800 . ?
C12 H12A 0.9800 . ?
C12 H12B 0.9800 . ?
C12 H12C 0.9800 . ?
C13 H13A 0.9800 . ?
C13 H13B 0.9800 . ?
C13 H13C 0.9800 . ?
C14 P2 1.80(2) . ?
C14 P2D 1.89(3) . ?
C14 H14A 0.9900 . ?
C14 H14B 0.9900 . ?
P2 C15 1.879(8) . ?
P2 C19 1.887(8) . ?
C15 C17 1.536(9) . ?
C15 C16 1.542(9) . ?
C15 C18 1.552(9) . ?
C16 H16A 0.9800 . ?
C16 H16B 0.9800 . ?
C16 H16C 0.9800 . ?
C17 H17A 0.9800 . ?
C17 H17B 0.9800 . ?
C17 H17C 0.9800 . ?
C18 H18A 0.9800 . ?
C18 H18B 0.9800 . ?
C18 H18C 0.9800 . ?
C19 C22 1.540(9) . ?
C19 C20 1.551(9) . ?
C19 C21 1.552(9) . ?
C20 H20A 0.9800 . ?
C20 H20B 0.9800 . ?
C20 H20C 0.9800 . ?
C21 H21A 0.9800 . ?
C21 H21B 0.9800 . ?
C21 H21C 0.9800 . ?
C22 H22A 0.9800 . ?
C22 H22B 0.9800 . ?
C22 H22C 0.9800 . ?
P2D C15D 1.894(11) . ?
P2D C19D 1.897(11) . ?
C15D C18D 1.520(12) . ?
C15D C17D 1.524(12) . ?
C15D C16D 1.530(12) . ?
C16D H16D 0.9800 . ?
C16D H16E 0.9800 . ?
C16D H16F 0.9800 . ?
C17D H17D 0.9800 . ?
C17D H17E 0.9800 . ?
C17D H17F 0.9800 . ?
C18D H18D 0.9800 . ?
C18D H18E 0.9800 . ?
C18D H18F 0.9800 . ?
C19D C21D 1.517(12) . ?
C19D C22D 1.531(12) . ?
C19D C20D 1.538(12) . ?
C20D H20D 0.9800 . ?
C20D H20E 0.9800 . ?
C20D H20F 0.9800 . ?
C21D H21D 0.9800 . ?
C21D H21E 0.9800 . ?
C21D H21F 0.9800 . ?
C22D H22D 0.9800 . ?
C22D H22E 0.9800 . ?
C22D H22F 0.9800 . ?

loop_
_geom_torsion_atom_site_label_1
_geom_torsion_atom_site_label_2
_geom_torsion_atom_site_label_3
_geom_torsion_atom_site_label_4
_geom_torsion
_geom_torsion_site_symmetry_1
_geom_torsion_site_symmetry_2
_geom_torsion_site_symmetry_3
_geom_torsion_site_symmetry_4
_geom_torsion_publ_flag
C13 Si2 N1 Si1 75.58(19) . . . . ?
C12 Si2 N1 Si1 -45.2(2) . . . . ?
C14 Si2 N1 Si1 -165.60(17) . . . . ?
C13 Si2 N1 Fe1 -114.95(16) . . . . ?
C12 Si2 N1 Fe1 124.30(15) . . . . ?
C14 Si2 N1 Fe1 3.86(19) . . . . ?
C2 Si1 N1 Si2 74.11(17) . . . . ?
C1 Si1 N1 Si2 -48.18(18) . . . . ?
C3 Si1 N1 Si2 -165.47(14) . . . . ?
C2 Si1 N1 Fe1 -95.60(13) . . . . ?
C1 Si1 N1 Fe1 142.12(12) . . . . ?
C3 Si1 N1 Fe1 24.82(15) . . . . ?
P2D Fe1 N1 Si2 -4.7(5) . . . . ?
P1 Fe1 N1 Si2 172.75(11) . . . . ?
P2 Fe1 N1 Si2 -6.0(3) . . . . ?
P2D Fe1 N1 Si1 165.7(5) . . . . ?
P1 Fe1 N1 Si1 -16.85(11) . . . . ?
P2 Fe1 N1 Si1 164.4(3) . . . . ?
N1 Si1 C3 P1 -21.38(16) . . . . ?
C2 Si1 C3 P1 101.65(14) . . . . ?
C1 Si1 C3 P1 -144.60(13) . . . . ?
Si1 C3 P1 C8 -114.80(13) . . . . ?
Si1 C3 P1 C4 128.09(13) . . . . ?
Si1 C3 P1 Fe1 9.93(14) . . . . ?
N1 Fe1 P1 C3 2.73(10) . . . . ?
P2D Fe1 P1 C3 168(3) . . . . ?
P2 Fe1 P1 C3 173(3) . . . . ?
N1 Fe1 P1 C8 119.18(10) . . . . ?
P2D Fe1 P1 C8 -76(3) . . . . ?
P2 Fe1 P1 C8 -71(3) . . . . ?
N1 Fe1 P1 C4 -109.65(11) . . . . ?
P2D Fe1 P1 C4 55(3) . . . . ?
P2 Fe1 P1 C4 60(3) . . . . ?
C3 P1 C4 C6 47.9(2) . . . . ?
C8 P1 C4 C6 -64.2(2) . . . . ?
Fe1 P1 C4 C6 161.77(16) . . . . ?
C3 P1 C4 C5 -70.4(2) . . . . ?
C8 P1 C4 C5 177.5(2) . . . . ?
Fe1 P1 C4 C5 43.5(2) . . . . ?
C3 P1 C4 C7 172.78(19) . . . . ?
C8 P1 C4 C7 60.7(2) . . . . ?
Fe1 P1 C4 C7 -73.32(19) . . . . ?
C3 P1 C8 C10 -61.0(2) . . . . ?
C4 P1 C8 C10 50.4(2) . . . . ?
Fe1 P1 C8 C10 -178.20(15) . . . . ?
C3 P1 C8 C9 59.08(18) . . . . ?
C4 P1 C8 C9 170.50(17) . . . . ?
Fe1 P1 C8 C9 -58.14(18) . . . . ?
C3 P1 C8 C11 174.55(17) . . . . ?
C4 P1 C8 C11 -74.03(19) . . . . ?
Fe1 P1 C8 C11 57.34(18) . . . . ?
N1 Si2 C14 P2 1.3(5) . . . . ?
C13 Si2 C14 P2 125.1(5) . . . . ?
C12 Si2 C14 P2 -122.6(5) . . . . ?
N1 Si2 C14 P2D -0.7(6) . . . . ?
C13 Si2 C14 P2D 123.1(6) . . . . ?
C12 Si2 C14 P2D -124.5(6) . . . . ?
Si2 C14 P2 C15 113.4(5) . . . . ?
P2D C14 P2 C15 -158(20) . . . . ?
Si2 C14 P2 C19 -123.6(5) . . . . ?
P2D C14 P2 C19 -35(19) . . . . ?
Si2 C14 P2 Fe1 -5.0(6) . . . . ?
P2D C14 P2 Fe1 83(20) . . . . ?
N1 Fe1 P2 C14 6.1(5) . . . . ?
P2D Fe1 P2 C14 -144(24) . . . . ?
P1 Fe1 P2 C14 -164(2) . . . . ?
N1 Fe1 P2 C15 -108.9(8) . . . . ?
P2D Fe1 P2 C15 101(24) . . . . ?
P1 Fe1 P2 C15 81(3) . . . . ?
N1 Fe1 P2 C19 119.4(9) . . . . ?
P2D Fe1 P2 C19 -30(23) . . . . ?
P1 Fe1 P2 C19 -51(3) . . . . ?
C14 P2 C15 C17 170.1(11) . . . . ?
C19 P2 C15 C17 55.3(13) . . . . ?
Fe1 P2 C15 C17 -74.1(13) . . . . ?
C14 P2 C15 C16 46.1(10) . . . . ?
C19 P2 C15 C16 -68.7(12) . . . . ?
Fe1 P2 C15 C16 161.9(10) . . . . ?
C14 P2 C15 C18 -73.9(9) . . . . ?
C19 P2 C15 C18 171.3(10) . . . . ?
Fe1 P2 C15 C18 41.9(11) . . . . ?
C14 P2 C19 C22 -177.0(11) . . . . ?
C15 P2 C19 C22 -61.2(14) . . . . ?
Fe1 P2 C19 C22 67.8(13) . . . . ?
C14 P2 C19 C20 -51.4(10) . . . . ?
C15 P2 C19 C20 64.4(13) . . . . ?
Fe1 P2 C19 C20 -166.6(11) . . . . ?
C14 P2 C19 C21 67.3(9) . . . . ?
C15 P2 C19 C21 -176.9(11) . . . . ?
Fe1 P2 C19 C21 -48.0(12) . . . . ?
P2 C14 P2D C15D 27(19) . . . . ?
Si2 C14 P2D C15D 118.9(6) . . . . ?
P2 C14 P2D C19D 138(20) . . . . ?
Si2 C14 P2D C19D -129.8(7) . . . . ?
P2 C14 P2D Fe1 -94(20) . . . . ?
Si2 C14 P2D Fe1 -2.2(9) . . . . ?
N1 Fe1 P2D C14 3.6(7) . . . . ?
P1 Fe1 P2D C14 -161(3) . . . . ?
P2 Fe1 P2D C14 34(23) . . . . ?
N1 Fe1 P2D C15D -106.4(13) . . . . ?
P1 Fe1 P2D C15D 89(3) . . . . ?
P2 Fe1 P2D C15D -76(23) . . . . ?
N1 Fe1 P2D C19D 122.5(14) . . . . ?
P1 Fe1 P2D C19D -42(4) . . . . ?
P2 Fe1 P2D C19D 153(25) . . . . ?
C14 P2D C15D C18D -59.7(11) . . . . ?
C19D P2D C15D C18D -170.1(14) . . . . ?
Fe1 P2D C15D C18D 53.1(16) . . . . ?
C14 P2D C15D C17D -177.4(15) . . . . ?
C19D P2D C15D C17D 72.2(19) . . . . ?
Fe1 P2D C15D C17D -64.7(19) . . . . ?
C14 P2D C15D C16D 59.4(13) . . . . ?
C19D P2D C15D C16D -51.0(16) . . . . ?
Fe1 P2D C15D C16D 172.1(15) . . . . ?
C14 P2D C19D C21D 55.7(13) . . . . ?
C15D P2D C19D C21D 162.3(15) . . . . ?
Fe1 P2D C19D C21D -62.6(17) . . . . ?
C14 P2D C19D C22D 173.5(16) . . . . ?
C15D P2D C19D C22D -80.0(19) . . . . ?
Fe1 P2D C19D C22D 55(2) . . . . ?
C14 P2D C19D C20D -64.7(14) . . . . ?
C15D P2D C19D C20D 41.8(17) . . . . ?
Fe1 P2D C19D C20D 176.9(16) . . . . ?
